data_8102527
loop_
_publ_author_name
'Yun-Ping Li'

_publ_section_title
;
 Crystal structure of
 monoaqua(5-bromoisophthalato)-(2,2'-bipyridine)cobalt(II) semihydrate,
 Co(H2O)(C8H3BrO4)(C10H8N2) &#x00B7; 0.5H2O
;
_journal_issue 4
_journal_name_full 'Zeitschrift f\"ur Kristallographie - New Crystal Structures'
_journal_page_first 523
_journal_volume 224
_journal_year 2009
_chemical_formula_sum 'C72 H56 Br4 Co4 N8 O22'
_chemical_formula_weight 1940.61
_chemical_name_systematic
; 
monoaqua(5-bromoisophthaltate)(2,2'-bipyridine)
cobalt(II) monohydrate, [Co(C~8~H~3~O~4~)(C~10~H~8~N~2~)(H~2~O]~n~.0.5n(H~2~O)
;
_space_group_IT_number 14
_symmetry_cell_setting monoclinic
_symmetry_space_group_name_Hall '-P 2ybc'
_symmetry_space_group_name_H-M 'P 1 21/c 1'
_atom_sites_solution_hydrogens geom
_atom_sites_solution_primary direct
_atom_sites_solution_secondary difmap
_audit_creation_method SHELXL-97
_cell_angle_alpha 90.00
_cell_angle_beta 99.194(3)
_cell_angle_gamma 90.00
_cell_formula_units_Z 1
_cell_length_a 8.919(3)
_cell_length_b 12.747(4)
_cell_length_c 16.131(5)
_cell_measurement_reflns_used 3898
_cell_measurement_temperature 296(2)
_cell_measurement_theta_max 26.97
_cell_measurement_theta_min 2.56
_cell_volume 1810.4(10)
_computing_cell_refinement 'Bruker SMART'
_computing_data_collection 'Bruker SMART'
_computing_data_reduction 'Bruker SAINT'
_computing_molecular_graphics 'Bruker SHELXTL'
_computing_publication_material 'Bruker SHELXTL'
_computing_structure_refinement 'SHELXL-97 (Sheldrick, 2008)'
_computing_structure_solution 'SHELXS-97 (Sheldrick, 2008)'
_diffrn_ambient_temperature 296(2)
_diffrn_measured_fraction_theta_full 0.997
_diffrn_measured_fraction_theta_max 0.997
_diffrn_measurement_device_type 'CCD area detector'
_diffrn_measurement_method 'phi and omega scans'
_diffrn_radiation_monochromator graphite
_diffrn_radiation_source 'fine-focus sealed tube'
_diffrn_radiation_type MoK\a
_diffrn_radiation_wavelength 0.71073
_diffrn_reflns_av_R_equivalents 0.0248
_diffrn_reflns_av_sigmaI/netI 0.0266
_diffrn_reflns_limit_h_max 10
_diffrn_reflns_limit_h_min -10
_diffrn_reflns_limit_k_max 15
_diffrn_reflns_limit_k_min -15
_diffrn_reflns_limit_l_max 19
_diffrn_reflns_limit_l_min -19
_diffrn_reflns_number 10485
_diffrn_reflns_theta_full 25.50
_diffrn_reflns_theta_max 25.50
_diffrn_reflns_theta_min 2.56
_exptl_absorpt_coefficient_mu 3.191
_exptl_absorpt_correction_T_max 0.4795
_exptl_absorpt_correction_T_min 0.3277
_exptl_absorpt_correction_type multi-scan
_exptl_absorpt_process_details sadabs
_exptl_crystal_colour pink
_exptl_crystal_density_diffrn 1.780
_exptl_crystal_density_method 'not measured'
_exptl_crystal_description block
_exptl_crystal_F_000 968
_exptl_crystal_size_max 0.45
_exptl_crystal_size_mid 0.35
_exptl_crystal_size_min 0.27
_refine_diff_density_max 0.746
_refine_diff_density_min -0.494
_refine_diff_density_rms 0.064
_refine_ls_extinction_method none
_refine_ls_goodness_of_fit_ref 1.033
_refine_ls_hydrogen_treatment constr
_refine_ls_matrix_type full
_refine_ls_number_parameters 248
_refine_ls_number_reflns 3360
_refine_ls_number_restraints 0
_refine_ls_restrained_S_all 1.033
_refine_ls_R_factor_all 0.0404
_refine_ls_R_factor_gt 0.0295
_refine_ls_shift/su_max 0.001
_refine_ls_shift/su_mean 0.000
_refine_ls_structure_factor_coef Fsqd
_refine_ls_weighting_details 'calc w=1/[\s^2^(Fo^2^)+(0.0419P)^2^+0.6954P] where P=(Fo^2^+2Fc^2^)/3'
_refine_ls_weighting_scheme calc
_refine_ls_wR_factor_gt 0.0725
_refine_ls_wR_factor_ref 0.0774
_reflns_number_gt 2740
_reflns_number_total 3360
_reflns_threshold_expression >2sigma(I)
_cod_data_source_file 1267-2729.cff
_cod_data_source_block b
_cod_depositor_comments
;
The following automatic conversions were performed:
'_symmetry_cell_setting' value 'Monoclinic' changed to 'monoclinic'
according to '/home/saulius/struct/CIF-dictionaries/cif_core.dic'
dictionary named 'cif_core.dic' version 2.4.1 from 2010-06-29.

Automatic conversion script
Id: cif_fix_enum 1555 2011-01-17 13:19:09Z saulius 
;
_cod_original_cell_volume 1810.5(9)
_cod_original_sg_symbol_H-M P2(1)/c
_cod_database_code 8102527

loop_
_symmetry_equiv_pos_as_xyz
'x, y, z'
'-x, y+1/2, -z+1/2'
'-x, -y, -z'
'x, -y-1/2, z-1/2'

loop_
_atom_site_label
_atom_site_type_symbol
_atom_site_fract_x
_atom_site_fract_y
_atom_site_fract_z
_atom_site_U_iso_or_equiv
_atom_site_adp_type
_atom_site_occupancy
_atom_site_symmetry_multiplicity
_atom_site_calc_flag
_atom_site_refinement_flags
_atom_site_disorder_assembly
_atom_site_disorder_group
Co1 Co 0.88659(4) 0.58919(3) 0.13051(2) 0.03103(11) Uani 1 1 d . . .
Br1 Br 1.37769(4) 1.05093(3) 0.09907(2) 0.05559(13) Uani 1 1 d . . .
O1 O 0.8996(2) 0.67283(15) -0.00133(12) 0.0422(5) Uani 1 1 d . . .
O2 O 1.0060(2) 0.72700(16) 0.12287(13) 0.0512(5) Uani 1 1 d . . .
O3 O 0.9514(2) 0.92149(17) -0.24329(12) 0.0444(5) Uani 1 1 d . . .
O4 O 1.1707(2) 1.00754(18) -0.23406(13) 0.0526(6) Uani 1 1 d . . .
O5 O 1.0678(2) 0.49485(17) 0.10694(13) 0.0453(5) Uani 1 1 d . . .
H1W H 1.1105 0.4835 0.1550 0.068 Uiso 1 1 d R . .
H2W H 1.0660 0.4441 0.0754 0.068 Uiso 1 1 d R . .
O6 O 0.898(4) 0.177(3) 0.730(2) 0.509(17) Uiso 0.50 1 d P . .
N1 N 0.7136(2) 0.47626(17) 0.10078(14) 0.0334(5) Uani 1 1 d . . .
N2 N 0.6914(2) 0.66781(17) 0.15706(13) 0.0326(5) Uani 1 1 d . . .
C1 C 1.0579(3) 0.82654(19) 0.00692(16) 0.0309(6) Uani 1 1 d . . .
C2 C 1.0294(3) 0.8482(2) -0.07862(16) 0.0313(6) Uani 1 1 d . . .
H2 H 0.9582 0.8087 -0.1139 0.038 Uiso 1 1 calc R . .
C3 C 1.1069(3) 0.9285(2) -0.11171(16) 0.0305(6) Uani 1 1 d . . .
C4 C 1.2138(3) 0.9875(2) -0.05894(17) 0.0353(6) Uani 1 1 d . . .
H4 H 1.2687 1.0398 -0.0809 0.042 Uiso 1 1 calc R . .
C5 C 1.2372(3) 0.9677(2) 0.02562(17) 0.0347(6) Uani 1 1 d . . .
C6 C 1.1608(3) 0.8881(2) 0.06002(17) 0.0343(6) Uani 1 1 d . . .
H6 H 1.1780 0.8760 0.1176 0.041 Uiso 1 1 calc R . .
C7 C 0.9825(3) 0.7370(2) 0.04430(18) 0.0347(6) Uani 1 1 d . . .
C8 C 1.0750(3) 0.9551(2) -0.20369(17) 0.0349(6) Uani 1 1 d . . .
C9 C 0.7307(3) 0.3810(2) 0.0681(2) 0.0439(7) Uani 1 1 d . . .
H9 H 0.8264 0.3619 0.0574 0.053 Uiso 1 1 calc R . .
C10 C 0.6134(3) 0.3103(2) 0.0495(2) 0.0468(7) Uani 1 1 d . . .
H10 H 0.6304 0.2443 0.0284 0.056 Uiso 1 1 calc R . .
C11 C 0.4710(3) 0.3393(2) 0.06283(18) 0.0426(7) Uani 1 1 d . . .
H11 H 0.3891 0.2939 0.0499 0.051 Uiso 1 1 calc R . .
C12 C 0.4520(3) 0.4377(2) 0.09593(18) 0.0388(7) Uani 1 1 d . . .
H12 H 0.3563 0.4593 0.1049 0.047 Uiso 1 1 calc R . .
C13 C 0.5748(3) 0.5037(2) 0.11549(16) 0.0295(5) Uani 1 1 d . . .
C14 C 0.5644(3) 0.6100(2) 0.15205(16) 0.0320(6) Uani 1 1 d . . .
C15 C 0.4361(3) 0.6477(3) 0.18028(19) 0.0458(7) Uani 1 1 d . . .
H15 H 0.3500 0.6060 0.1782 0.055 Uiso 1 1 calc R . .
C16 C 0.4387(4) 0.7489(3) 0.2117(2) 0.0545(9) Uani 1 1 d . . .
H16 H 0.3536 0.7762 0.2307 0.065 Uiso 1 1 calc R . .
C17 C 0.5661(4) 0.8082(3) 0.2148(2) 0.0533(8) Uani 1 1 d . . .
H17 H 0.5685 0.8768 0.2347 0.064 Uiso 1 1 calc R . .
C18 C 0.6923(3) 0.7649(2) 0.18789(19) 0.0437(7) Uani 1 1 d . . .
H18 H 0.7804 0.8047 0.1914 0.052 Uiso 1 1 calc R . .

loop_
_atom_site_aniso_label
_atom_site_aniso_U_11
_atom_site_aniso_U_22
_atom_site_aniso_U_33
_atom_site_aniso_U_23
_atom_site_aniso_U_13
_atom_site_aniso_U_12
Co1 0.02564(19) 0.0332(2) 0.0352(2) -0.00301(15) 0.00764(14) -0.00447(15)
Br1 0.0569(2) 0.0499(2) 0.0550(2) -0.00658(15) -0.00640(15) -0.02139(16)
O1 0.0365(10) 0.0362(11) 0.0550(12) -0.0045(9) 0.0102(9) -0.0104(9)
O2 0.0670(14) 0.0488(13) 0.0419(12) -0.0022(10) 0.0213(10) -0.0213(11)
O3 0.0365(11) 0.0629(14) 0.0340(10) -0.0017(9) 0.0063(9) -0.0112(10)
O4 0.0529(13) 0.0598(14) 0.0440(12) 0.0103(11) 0.0041(10) -0.0242(11)
O5 0.0344(10) 0.0558(13) 0.0458(12) -0.0134(10) 0.0068(9) 0.0049(10)
N1 0.0276(12) 0.0302(13) 0.0432(13) -0.0027(10) 0.0086(10) -0.0016(9)
N2 0.0328(12) 0.0290(12) 0.0366(12) 0.0000(10) 0.0073(10) 0.0001(10)
C1 0.0298(13) 0.0262(14) 0.0388(14) -0.0035(11) 0.0121(11) 0.0029(11)
C2 0.0268(13) 0.0285(14) 0.0397(15) -0.0060(11) 0.0083(11) 0.0003(11)
C3 0.0278(13) 0.0276(14) 0.0369(14) -0.0044(11) 0.0069(11) 0.0016(10)
C4 0.0335(14) 0.0277(14) 0.0449(16) 0.0010(12) 0.0069(12) -0.0034(11)
C5 0.0301(14) 0.0303(15) 0.0429(16) -0.0070(12) 0.0036(12) -0.0032(11)
C6 0.0342(15) 0.0353(16) 0.0339(14) -0.0027(12) 0.0067(11) -0.0012(12)
C7 0.0315(14) 0.0317(15) 0.0442(17) -0.0035(12) 0.0158(12) -0.0022(12)
C8 0.0358(15) 0.0308(15) 0.0390(15) -0.0030(12) 0.0085(12) 0.0014(12)
C9 0.0318(15) 0.0369(17) 0.064(2) -0.0103(14) 0.0125(14) -0.0006(12)
C10 0.0430(17) 0.0335(16) 0.064(2) -0.0104(14) 0.0076(14) -0.0061(13)
C11 0.0352(15) 0.0401(17) 0.0514(18) 0.0017(14) 0.0037(13) -0.0113(13)
C12 0.0279(14) 0.0449(18) 0.0445(16) 0.0052(13) 0.0089(12) -0.0041(12)
C13 0.0256(13) 0.0319(14) 0.0313(13) 0.0042(11) 0.0051(10) 0.0004(11)
C14 0.0308(14) 0.0358(15) 0.0293(13) 0.0039(11) 0.0051(10) 0.0043(12)
C15 0.0357(16) 0.0514(19) 0.0535(18) -0.0012(15) 0.0167(13) 0.0035(14)
C16 0.0508(19) 0.058(2) 0.059(2) -0.0063(16) 0.0215(16) 0.0191(17)
C17 0.072(2) 0.0384(18) 0.0515(19) -0.0061(15) 0.0156(17) 0.0112(17)
C18 0.0499(18) 0.0319(16) 0.0504(18) -0.0049(13) 0.0115(14) -0.0005(13)

loop_
_atom_type_symbol
_atom_type_description
_atom_type_scat_dispersion_real
_atom_type_scat_dispersion_imag
_atom_type_scat_source
C C 0.0033 0.0016 'International Tables Vol C Tables 4.2.6.8 and 6.1.1.4'
H H 0.0000 0.0000 'International Tables Vol C Tables 4.2.6.8 and 6.1.1.4'
N N 0.0061 0.0033 'International Tables Vol C Tables 4.2.6.8 and 6.1.1.4'
O O 0.0106 0.0060 'International Tables Vol C Tables 4.2.6.8 and 6.1.1.4'
Co Co 0.3494 0.9721 'International Tables Vol C Tables 4.2.6.8 and 6.1.1.4'
Br Br -0.2901 2.4595 'International Tables Vol C Tables 4.2.6.8 and 6.1.1.4'

loop_
_geom_angle_atom_site_label_1
_geom_angle_atom_site_label_2
_geom_angle_atom_site_label_3
_geom_angle
_geom_angle_site_symmetry_1
_geom_angle_site_symmetry_3
_geom_angle_publ_flag
O3 Co1 O2 92.86(9) 4_576 . ?
O3 Co1 O5 92.24(8) 4_576 . ?
O2 Co1 O5 93.27(9) . . ?
O3 Co1 N1 105.25(9) 4_576 . ?
O2 Co1 N1 158.65(9) . . ?
O5 Co1 N1 97.15(9) . . ?
O3 Co1 N2 86.57(8) 4_576 . ?
O2 Co1 N2 93.33(9) . . ?
O5 Co1 N2 173.35(8) . . ?
N1 Co1 N2 76.88(8) . . ?
O3 Co1 O1 150.78(8) 4_576 . ?
O2 Co1 O1 58.08(7) . . ?
O5 Co1 O1 86.92(8) . . ?
N1 Co1 O1 103.83(8) . . ?
N2 Co1 O1 97.30(7) . . ?
C7 O1 Co1 82.98(16) . . ?
C7 O2 Co1 98.17(17) . . ?
C8 O3 Co1 128.17(18) . 4_575 ?
Co1 O5 H1W 100.6 . . ?
Co1 O5 H2W 128.6 . . ?
H1W O5 H2W 114.0 . . ?
C9 N1 C13 118.1(2) . . ?
C9 N1 Co1 125.58(18) . . ?
C13 N1 Co1 116.35(17) . . ?
C18 N2 C14 119.1(2) . . ?
C18 N2 Co1 124.10(19) . . ?
C14 N2 Co1 116.24(17) . . ?
C2 C1 C6 119.8(2) . . ?
C2 C1 C7 121.8(2) . . ?
C6 C1 C7 118.4(2) . . ?
C3 C2 C1 120.3(2) . . ?
C3 C2 H2 119.8 . . ?
C1 C2 H2 119.8 . . ?
C2 C3 C4 119.8(2) . . ?
C2 C3 C8 121.2(2) . . ?
C4 C3 C8 118.9(2) . . ?
C5 C4 C3 119.3(3) . . ?
C5 C4 H4 120.4 . . ?
C3 C4 H4 120.4 . . ?
C4 C5 C6 121.8(2) . . ?
C4 C5 Br1 119.8(2) . . ?
C6 C5 Br1 118.4(2) . . ?
C5 C6 C1 118.9(2) . . ?
C5 C6 H6 120.5 . . ?
C1 C6 H6 120.5 . . ?
O2 C7 O1 120.7(2) . . ?
O2 C7 C1 118.0(2) . . ?
O1 C7 C1 121.3(2) . . ?
O4 C8 O3 125.7(3) . . ?
O4 C8 C3 118.5(2) . . ?
O3 C8 C3 115.8(2) . . ?
N1 C9 C10 123.2(3) . . ?
N1 C9 H9 118.4 . . ?
C10 C9 H9 118.4 . . ?
C11 C10 C9 118.7(3) . . ?
C11 C10 H10 120.7 . . ?
C9 C10 H10 120.7 . . ?
C10 C11 C12 118.6(3) . . ?
C10 C11 H11 120.7 . . ?
C12 C11 H11 120.7 . . ?
C13 C12 C11 120.0(3) . . ?
C13 C12 H12 120.0 . . ?
C11 C12 H12 120.0 . . ?
N1 C13 C12 121.5(2) . . ?
N1 C13 C14 115.1(2) . . ?
C12 C13 C14 123.4(2) . . ?
N2 C14 C15 121.6(3) . . ?
N2 C14 C13 114.8(2) . . ?
C15 C14 C13 123.6(3) . . ?
C14 C15 C16 118.5(3) . . ?
C14 C15 H15 120.7 . . ?
C16 C15 H15 120.7 . . ?
C17 C16 C15 119.8(3) . . ?
C17 C16 H16 120.1 . . ?
C15 C16 H16 120.1 . . ?
C16 C17 C18 118.9(3) . . ?
C16 C17 H17 120.5 . . ?
C18 C17 H17 120.5 . . ?
N2 C18 C17 122.1(3) . . ?
N2 C18 H18 119.0 . . ?
C17 C18 H18 119.0 . . ?

loop_
_geom_bond_atom_site_label_1
_geom_bond_atom_site_label_2
_geom_bond_distance
_geom_bond_site_symmetry_2
_geom_bond_publ_flag
Co1 O3 2.030(2) 4_576 ?
Co1 O2 2.068(2) . ?
Co1 O5 2.098(2) . ?
Co1 N1 2.109(2) . ?
Co1 N2 2.111(2) . ?
Co1 O1 2.398(2) . ?
Br1 C5 1.904(3) . ?
O1 C7 1.259(3) . ?
O2 C7 1.258(3) . ?
O3 C8 1.258(3) . ?
O3 Co1 2.030(2) 4_575 ?
O4 C8 1.244(3) . ?
O5 H1W 0.8201 . ?
O5 H2W 0.8216 . ?
N1 C9 1.342(3) . ?
N1 C13 1.343(3) . ?
N2 C18 1.333(4) . ?
N2 C14 1.343(3) . ?
C1 C2 1.390(4) . ?
C1 C6 1.393(4) . ?
C1 C7 1.499(4) . ?
C2 C3 1.389(4) . ?
C2 H2 0.9300 . ?
C3 C4 1.393(4) . ?
C3 C8 1.504(4) . ?
C4 C5 1.370(4) . ?
C4 H4 0.9300 . ?
C5 C6 1.387(4) . ?
C6 H6 0.9300 . ?
C9 C10 1.377(4) . ?
C9 H9 0.9300 . ?
C10 C11 1.372(4) . ?
C10 H10 0.9300 . ?
C11 C12 1.385(4) . ?
C11 H11 0.9300 . ?
C12 C13 1.376(4) . ?
C12 H12 0.9300 . ?
C13 C14 1.487(4) . ?
C14 C15 1.384(4) . ?
C15 C16 1.386(4) . ?
C15 H15 0.9300 . ?
C16 C17 1.359(5) . ?
C16 H16 0.9300 . ?
C17 C18 1.384(4) . ?
C17 H17 0.9300 . ?
C18 H18 0.9300 . ?

loop_
_geom_hbond_atom_site_label_D
_geom_hbond_atom_site_label_H
_geom_hbond_atom_site_label_A
_geom_hbond_distance_DH
_geom_hbond_distance_HA
_geom_hbond_distance_DA
_geom_hbond_angle_DHA
_geom_hbond_site_symmetry_A
O5 H2W O1 0.82 1.96 2.777(3) 169.8 3_765
O5 H1W O4 0.82 1.79 2.582(3) 162.7 4_576

loop_
_geom_torsion_atom_site_label_1
_geom_torsion_atom_site_label_2
_geom_torsion_atom_site_label_3
_geom_torsion_atom_site_label_4
_geom_torsion
_geom_torsion_site_symmetry_1
_geom_torsion_site_symmetry_2
_geom_torsion_site_symmetry_3
_geom_torsion_site_symmetry_4
_geom_torsion_publ_flag
O3 Co1 O1 C7 -5.2(2) 4_576 . . . ?
O2 Co1 O1 C7 1.49(15) . . . . ?
O5 Co1 O1 C7 -94.30(15) . . . . ?
N1 Co1 O1 C7 169.09(15) . . . . ?
N2 Co1 O1 C7 90.87(16) . . . . ?
O3 Co1 O2 C7 175.24(17) 4_576 . . . ?
O5 Co1 O2 C7 82.83(18) . . . . ?
N1 Co1 O2 C7 -36.4(3) . . . . ?
N2 Co1 O2 C7 -98.03(18) . . . . ?
O1 Co1 O2 C7 -1.50(15) . . . . ?
O3 Co1 N1 C9 -100.9(2) 4_576 . . . ?
O2 Co1 N1 C9 112.0(3) . . . . ?
O5 Co1 N1 C9 -6.6(2) . . . . ?
N2 Co1 N1 C9 176.4(3) . . . . ?
O1 Co1 N1 C9 82.0(2) . . . . ?
O3 Co1 N1 C13 79.8(2) 4_576 . . . ?
O2 Co1 N1 C13 -67.3(3) . . . . ?
O5 Co1 N1 C13 174.07(19) . . . . ?
N2 Co1 N1 C13 -2.93(18) . . . . ?
O1 Co1 N1 C13 -97.35(19) . . . . ?
O3 Co1 N2 C18 71.5(2) 4_576 . . . ?
O2 Co1 N2 C18 -21.2(2) . . . . ?
O5 Co1 N2 C18 151.5(6) . . . . ?
N1 Co1 N2 C18 178.0(2) . . . . ?
O1 Co1 N2 C18 -79.4(2) . . . . ?
O3 Co1 N2 C14 -99.79(19) 4_576 . . . ?
O2 Co1 N2 C14 167.54(18) . . . . ?
O5 Co1 N2 C14 -19.8(8) . . . . ?
N1 Co1 N2 C14 6.74(18) . . . . ?
O1 Co1 N2 C14 109.31(18) . . . . ?
C6 C1 C2 C3 2.2(4) . . . . ?
C7 C1 C2 C3 -176.8(2) . . . . ?
C1 C2 C3 C4 0.2(4) . . . . ?
C1 C2 C3 C8 -178.4(2) . . . . ?
C2 C3 C4 C5 -2.3(4) . . . . ?
C8 C3 C4 C5 176.3(2) . . . . ?
C3 C4 C5 C6 2.1(4) . . . . ?
C3 C4 C5 Br1 -177.76(19) . . . . ?
C4 C5 C6 C1 0.2(4) . . . . ?
Br1 C5 C6 C1 -179.90(19) . . . . ?
C2 C1 C6 C5 -2.4(4) . . . . ?
C7 C1 C6 C5 176.7(2) . . . . ?
Co1 O2 C7 O1 2.8(3) . . . . ?
Co1 O2 C7 C1 -176.33(19) . . . . ?
Co1 O1 C7 O2 -2.4(2) . . . . ?
Co1 O1 C7 C1 176.7(2) . . . . ?
C2 C1 C7 O2 -175.1(2) . . . . ?
C6 C1 C7 O2 5.8(4) . . . . ?
C2 C1 C7 O1 5.7(4) . . . . ?
C6 C1 C7 O1 -173.3(2) . . . . ?
Co1 O3 C8 O4 15.1(4) 4_575 . . . ?
Co1 O3 C8 C3 -164.96(17) 4_575 . . . ?
C2 C3 C8 O4 -161.9(3) . . . . ?
C4 C3 C8 O4 19.5(4) . . . . ?
C2 C3 C8 O3 18.1(4) . . . . ?
C4 C3 C8 O3 -160.5(2) . . . . ?
C13 N1 C9 C10 -0.4(4) . . . . ?
Co1 N1 C9 C10 -179.7(2) . . . . ?
N1 C9 C10 C11 1.9(5) . . . . ?
C9 C10 C11 C12 -1.3(5) . . . . ?
C10 C11 C12 C13 -0.6(4) . . . . ?
C9 N1 C13 C12 -1.6(4) . . . . ?
Co1 N1 C13 C12 177.8(2) . . . . ?
C9 N1 C13 C14 179.8(2) . . . . ?
Co1 N1 C13 C14 -0.9(3) . . . . ?
C11 C12 C13 N1 2.1(4) . . . . ?
C11 C12 C13 C14 -179.3(2) . . . . ?
C18 N2 C14 C15 -1.9(4) . . . . ?
Co1 N2 C14 C15 169.9(2) . . . . ?
C18 N2 C14 C13 179.0(2) . . . . ?
Co1 N2 C14 C13 -9.2(3) . . . . ?
N1 C13 C14 N2 6.6(3) . . . . ?
C12 C13 C14 N2 -172.0(2) . . . . ?
N1 C13 C14 C15 -172.5(3) . . . . ?
C12 C13 C14 C15 8.9(4) . . . . ?
N2 C14 C15 C16 2.2(4) . . . . ?
C13 C14 C15 C16 -178.8(3) . . . . ?
C14 C15 C16 C17 -0.5(5) . . . . ?
C15 C16 C17 C18 -1.4(5) . . . . ?
C14 N2 C18 C17 -0.1(4) . . . . ?
Co1 N2 C18 C17 -171.2(2) . . . . ?
C16 C17 C18 N2 1.8(5) . . . . ?
